data_4110497
loop_
_publ_author_name
'Takashi Abe'
'Takeaki Iwamoto'
'Chizuko Kabuto'
'Mitsuo Kira'

_publ_section_title
;
 Synthesis, Structure, and Bonding of Stable Dialkylsilaketenimines
;
_journal_name_full 'Journal of the American Chemical Society'
_journal_page_first 4228
_journal_page_last 4229
_journal_paper_doi 10.1021/ja057917o
_journal_volume 128
_journal_year 2006
_chemical_formula_sum 'C29 H57 N Si5'
_chemical_formula_weight 560.21
_chemical_name_systematic
; 
 ? 
;
_space_group_IT_number 14
_symmetry_cell_setting monoclinic
_symmetry_space_group_name_Hall '-P 2yn'
_symmetry_space_group_name_H-M 'P 1 21/n 1'
_atom_sites_solution_hydrogens geom
_atom_sites_solution_primary direct
_atom_sites_solution_secondary difmap
_audit_creation_method SHELXL-97
_cell_angle_alpha 90.0000
_cell_angle_beta 100.5890(10)
_cell_angle_gamma 90.0000
_cell_formula_units_Z 4
_cell_length_a 11.737(3)
_cell_length_b 18.390(5)
_cell_length_c 16.713(5)
_cell_measurement_reflns_used 8504
_cell_measurement_temperature 243.1500
_cell_measurement_theta_max 27.4835
_cell_measurement_theta_min 3.2181
_cell_volume 3546.0(17)
_computing_cell_refinement 'CrystalClear (Rigaku Corp., 2000)'
_computing_data_collection 'CrystalClear (Rigaku Corp., 2000)'
_computing_data_reduction 'CrystalClear (Rigaku Corp., 2000)'
_computing_structure_refinement 'SHELXL-97 (Sheldrick, 1997)'
_computing_structure_solution 'SHELXS-97 (Sheldrick, 1990)'
_diffrn_ambient_temperature 243.1500
_diffrn_detector_area_resol_mean 14.6306
_diffrn_measured_fraction_theta_full 0.992
_diffrn_measured_fraction_theta_max 0.992
_diffrn_measurement_device_type 'Rigaku/MSC Mercury CCD'
_diffrn_measurement_method \w
_diffrn_radiation_monochromator graphite
_diffrn_radiation_source 'fine-focus sealed tube'
_diffrn_radiation_type MoK\a
_diffrn_radiation_wavelength 0.71070
_diffrn_reflns_av_R_equivalents 0.0000
_diffrn_reflns_av_sigmaI/netI 0.0950
_diffrn_reflns_limit_h_max 15
_diffrn_reflns_limit_h_min 0
_diffrn_reflns_limit_k_max 23
_diffrn_reflns_limit_k_min 0
_diffrn_reflns_limit_l_max 21
_diffrn_reflns_limit_l_min -21
_diffrn_reflns_number 8077
_diffrn_reflns_theta_full 27.47
_diffrn_reflns_theta_max 27.47
_diffrn_reflns_theta_min 3.22
_exptl_absorpt_coefficient_mu 0.219
_exptl_absorpt_correction_T_max 1.0000
_exptl_absorpt_correction_T_min 0.8798
_exptl_absorpt_correction_type multi-scan
_exptl_absorpt_process_details '(Jacobson, 1998)'
_exptl_crystal_colour Blue
_exptl_crystal_density_diffrn 1.049
_exptl_crystal_description Platelet
_exptl_crystal_F_000 1232
_exptl_crystal_size_max 0.3000
_exptl_crystal_size_mid 0.3000
_exptl_crystal_size_min 0.1500
_refine_diff_density_max 0.242
_refine_diff_density_min -0.240
_refine_diff_density_rms 0.044
_refine_ls_extinction_method none
_refine_ls_goodness_of_fit_ref 1.035
_refine_ls_hydrogen_treatment constr
_refine_ls_matrix_type full
_refine_ls_number_parameters 332
_refine_ls_number_reflns 8077
_refine_ls_number_restraints 0
_refine_ls_restrained_S_all 1.035
_refine_ls_R_factor_all 0.1241
_refine_ls_R_factor_gt 0.0566
_refine_ls_shift/su_max 0.001
_refine_ls_shift/su_mean 0.000
_refine_ls_structure_factor_coef Fsqd
_refine_ls_weighting_details 'calc w=1/[\s^2^(Fo^2^)+(0.0318P)^2^+0.0000P] where P=(Fo^2^+2Fc^2^)/3'
_refine_ls_weighting_scheme calc
_refine_ls_wR_factor_gt 0.1058
_refine_ls_wR_factor_ref 0.1386
_reflns_number_gt 4400
_reflns_number_total 8077
_reflns_threshold_expression >2sigma(I)
_cod_data_source_file ja057917osi20051122_034616.cif
_cod_data_source_block dialkylsilylene-DIPNC
_cod_original_cell_volume 3545.9(17)
_cod_database_code 4110497

loop_
_symmetry_equiv_pos_as_xyz
'x, y, z'
'-x+1/2, y+1/2, -z+1/2'
'-x, -y, -z'
'x-1/2, -y-1/2, z-1/2'

loop_
_atom_site_label
_atom_site_type_symbol
_atom_site_fract_x
_atom_site_fract_y
_atom_site_fract_z
_atom_site_U_iso_or_equiv
_atom_site_adp_type
_atom_site_occupancy
_atom_site_symmetry_multiplicity
_atom_site_calc_flag
_atom_site_refinement_flags
Si1 Si 0.76982(7) 0.23121(4) 0.46530(5) 0.0396(2) Uani 1 1 d .
Si2 Si 1.01490(7) 0.18074(5) 0.57904(5) 0.0501(2) Uani 1 1 d .
Si3 Si 0.97568(8) 0.17658(5) 0.38812(5) 0.0537(3) Uani 1 1 d .
Si4 Si 0.59496(7) 0.19824(5) 0.58807(5) 0.0484(2) Uani 1 1 d .
Si5 Si 0.54097(8) 0.14954(5) 0.40515(5) 0.0552(3) Uani 1 1 d .
N1 N 0.7784(2) 0.37891(13) 0.53827(14) 0.0446(6) Uani 1 1 d .
C1 C 0.7825(2) 0.31598(16) 0.51931(16) 0.0415(7) Uani 1 1 d .
C2 C 0.6590(2) 0.16657(14) 0.49744(15) 0.0383(6) Uani 1 1 d .
C3 C 0.7351(2) 0.09718(15) 0.52174(17) 0.0466(7) Uani 1 1 d .
H1 H 0.7616 0.0968 0.5802 0.056 Uiso 1 1 calc R
H2 H 0.6881 0.0541 0.5074 0.056 Uiso 1 1 calc R
C4 C 0.8407(2) 0.09433(15) 0.47929(17) 0.0476(7) Uani 1 1 d .
H3 H 0.8156 0.0794 0.4232 0.057 Uiso 1 1 calc R
H4 H 0.8950 0.0582 0.5059 0.057 Uiso 1 1 calc R
C5 C 0.9039(2) 0.16983(14) 0.48118(15) 0.0395(6) Uani 1 1 d .
C6 C 1.1573(3) 0.1373(2) 0.5721(2) 0.0920(13) Uani 1 1 d .
H5 H 1.1887 0.1596 0.5290 0.138 Uiso 1 1 calc R
H6 H 1.1459 0.0863 0.5611 0.138 Uiso 1 1 calc R
H7 H 1.2103 0.1436 0.6227 0.138 Uiso 1 1 calc R
C7 C 0.9732(3) 0.1325(2) 0.66787(18) 0.0680(10) Uani 1 1 d .
H8 H 1.0345 0.1371 0.7143 0.102 Uiso 1 1 calc R
H9 H 0.9600 0.0820 0.6548 0.102 Uiso 1 1 calc R
H10 H 0.9037 0.1537 0.6801 0.102 Uiso 1 1 calc R
C8 C 1.0447(3) 0.27721(19) 0.6089(2) 0.0727(10) Uani 1 1 d .
H11 H 0.9812 0.2963 0.6313 0.109 Uiso 1 1 calc R
H12 H 1.0536 0.3051 0.5619 0.109 Uiso 1 1 calc R
H13 H 1.1146 0.2800 0.6489 0.109 Uiso 1 1 calc R
C9 C 0.8688(3) 0.1876(2) 0.29085(18) 0.0852(12) Uani 1 1 d .
H14 H 0.8200 0.2287 0.2952 0.128 Uiso 1 1 calc R
H15 H 0.8221 0.1445 0.2808 0.128 Uiso 1 1 calc R
H16 H 0.9096 0.1951 0.2467 0.128 Uiso 1 1 calc R
C10 C 1.0770(3) 0.2554(2) 0.3946(2) 0.0802(11) Uani 1 1 d .
H17 H 1.1034 0.2606 0.3438 0.120 Uiso 1 1 calc R
H18 H 1.1422 0.2472 0.4375 0.120 Uiso 1 1 calc R
H19 H 1.0374 0.2989 0.4057 0.120 Uiso 1 1 calc R
C11 C 1.0554(3) 0.0912(2) 0.3729(2) 0.0846(12) Uani 1 1 d .
H20 H 1.0909 0.0963 0.3259 0.127 Uiso 1 1 calc R
H21 H 1.0021 0.0511 0.3651 0.127 Uiso 1 1 calc R
H22 H 1.1142 0.0823 0.4200 0.127 Uiso 1 1 calc R
C12 C 0.4859(3) 0.2718(2) 0.5587(2) 0.0768(11) Uani 1 1 d .
H23 H 0.4656 0.2927 0.6068 0.115 Uiso 1 1 calc R
H24 H 0.4178 0.2519 0.5252 0.115 Uiso 1 1 calc R
H25 H 0.5181 0.3088 0.5289 0.115 Uiso 1 1 calc R
C13 C 0.7029(3) 0.23508(19) 0.67501(17) 0.0645(9) Uani 1 1 d .
H26 H 0.7622 0.2611 0.6543 0.097 Uiso 1 1 calc R
H27 H 0.7374 0.1956 0.7086 0.097 Uiso 1 1 calc R
H28 H 0.6647 0.2674 0.7067 0.097 Uiso 1 1 calc R
C14 C 0.5240(3) 0.1214(2) 0.6333(2) 0.0781(11) Uani 1 1 d .
H29 H 0.5036 0.1367 0.6837 0.117 Uiso 1 1 calc R
H30 H 0.5767 0.0810 0.6432 0.117 Uiso 1 1 calc R
H31 H 0.4554 0.1068 0.5962 0.117 Uiso 1 1 calc R
C15 C 0.5916(3) 0.0904(2) 0.3281(2) 0.0901(13) Uani 1 1 d .
H32 H 0.5283 0.0811 0.2840 0.135 Uiso 1 1 calc R
H33 H 0.6196 0.0452 0.3529 0.135 Uiso 1 1 calc R
H34 H 0.6529 0.1144 0.3075 0.135 Uiso 1 1 calc R
C16 C 0.4867(4) 0.2359(2) 0.3531(2) 0.0979(14) Uani 1 1 d .
H35 H 0.5493 0.2603 0.3345 0.147 Uiso 1 1 calc R
H36 H 0.4563 0.2667 0.3905 0.147 Uiso 1 1 calc R
H37 H 0.4266 0.2251 0.3074 0.147 Uiso 1 1 calc R
C17 C 0.4133(3) 0.0998(2) 0.4302(2) 0.0849(12) Uani 1 1 d .
H38 H 0.3601 0.0888 0.3809 0.127 Uiso 1 1 calc R
H39 H 0.3755 0.1296 0.4646 0.127 Uiso 1 1 calc R
H40 H 0.4389 0.0554 0.4581 0.127 Uiso 1 1 calc R
C18 C 0.7609(2) 0.45106(14) 0.51089(16) 0.0406(6) Uani 1 1 d .
C19 C 0.8033(2) 0.47470(15) 0.44148(17) 0.0446(7) Uani 1 1 d .
C20 C 0.7903(3) 0.54785(18) 0.4225(2) 0.0587(9) Uani 1 1 d .
H41 H 0.8171 0.5656 0.3772 0.070 Uiso 1 1 calc R
C21 C 0.7388(3) 0.59489(18) 0.4687(2) 0.0679(10) Uani 1 1 d .
H42 H 0.7323 0.6439 0.4549 0.081 Uiso 1 1 calc R
C22 C 0.6967(3) 0.56996(18) 0.5356(2) 0.0621(9) Uani 1 1 d .
H43 H 0.6601 0.6023 0.5654 0.074 Uiso 1 1 calc R
C23 C 0.7080(2) 0.49806(16) 0.55890(18) 0.0473(7) Uani 1 1 d .
C24 C 0.8596(2) 0.42478(16) 0.38852(16) 0.0486(7) Uani 1 1 d .
H44 H 0.8790 0.3793 0.4184 0.058 Uiso 1 1 calc R
C25 C 0.7753(4) 0.4070(2) 0.3111(2) 0.0960(14) Uani 1 1 d .
H45 H 0.7072 0.3849 0.3245 0.144 Uiso 1 1 calc R
H46 H 0.8111 0.3739 0.2787 0.144 Uiso 1 1 calc R
H47 H 0.7543 0.4508 0.2808 0.144 Uiso 1 1 calc R
C26 C 0.9719(3) 0.45644(19) 0.3691(2) 0.0711(10) Uani 1 1 d .
H48 H 1.0059 0.4223 0.3370 0.107 Uiso 1 1 calc R
H49 H 1.0250 0.4659 0.4190 0.107 Uiso 1 1 calc R
H50 H 0.9552 0.5010 0.3393 0.107 Uiso 1 1 calc R
C27 C 0.6652(3) 0.47148(18) 0.63410(18) 0.0583(9) Uani 1 1 d .
H51 H 0.6603 0.4183 0.6313 0.070 Uiso 1 1 calc R
C28 C 0.7496(4) 0.4911(4) 0.7090(2) 0.151(3) Uani 1 1 d .
H52 H 0.7609 0.5428 0.7109 0.226 Uiso 1 1 calc R
H53 H 0.8222 0.4673 0.7083 0.226 Uiso 1 1 calc R
H54 H 0.7199 0.4759 0.7562 0.226 Uiso 1 1 calc R
C29 C 0.5468(3) 0.5002(3) 0.6406(2) 0.0952(14) Uani 1 1 d .
H55 H 0.5205 0.4771 0.6854 0.143 Uiso 1 1 calc R
H56 H 0.4934 0.4901 0.5911 0.143 Uiso 1 1 calc R
H57 H 0.5512 0.5518 0.6495 0.143 Uiso 1 1 calc R

loop_
_atom_site_aniso_label
_atom_site_aniso_U_11
_atom_site_aniso_U_22
_atom_site_aniso_U_33
_atom_site_aniso_U_23
_atom_site_aniso_U_13
_atom_site_aniso_U_12
Si1 0.0441(5) 0.0340(4) 0.0434(4) 0.0005(4) 0.0156(4) -0.0015(4)
Si2 0.0423(5) 0.0608(6) 0.0469(5) -0.0034(4) 0.0077(4) 0.0026(4)
Si3 0.0557(5) 0.0624(6) 0.0490(5) -0.0074(4) 0.0251(4) 0.0010(5)
Si4 0.0473(5) 0.0568(6) 0.0446(5) 0.0062(4) 0.0180(4) 0.0039(4)
Si5 0.0485(5) 0.0669(6) 0.0476(5) -0.0035(4) 0.0019(4) -0.0106(5)
N1 0.0486(14) 0.0357(14) 0.0527(14) -0.0014(12) 0.0184(11) -0.0007(11)
C1 0.0442(16) 0.0414(18) 0.0419(15) 0.0022(13) 0.0158(13) -0.0010(14)
C2 0.0367(15) 0.0375(16) 0.0414(15) 0.0034(12) 0.0094(12) -0.0008(12)
C3 0.0485(18) 0.0377(17) 0.0552(18) 0.0043(14) 0.0133(14) -0.0042(14)
C4 0.0499(18) 0.0377(17) 0.0559(18) -0.0030(14) 0.0117(15) 0.0043(14)
C5 0.0422(15) 0.0367(16) 0.0423(15) -0.0030(12) 0.0150(13) 0.0007(12)
C6 0.055(2) 0.141(4) 0.079(3) -0.002(3) 0.0081(19) 0.027(2)
C7 0.067(2) 0.085(3) 0.0491(19) 0.0093(18) 0.0029(16) 0.004(2)
C8 0.072(2) 0.077(3) 0.064(2) -0.0078(19) -0.0013(18) -0.018(2)
C9 0.085(3) 0.129(4) 0.046(2) -0.004(2) 0.0259(19) 0.001(3)
C10 0.085(3) 0.088(3) 0.080(3) -0.003(2) 0.048(2) -0.018(2)
C11 0.087(3) 0.088(3) 0.090(3) -0.024(2) 0.043(2) 0.015(2)
C12 0.071(2) 0.089(3) 0.073(2) 0.000(2) 0.0213(19) 0.029(2)
C13 0.078(2) 0.077(3) 0.0428(17) -0.0034(17) 0.0223(17) 0.004(2)
C14 0.075(2) 0.097(3) 0.068(2) 0.018(2) 0.0289(19) -0.016(2)
C15 0.077(3) 0.122(4) 0.069(2) -0.041(2) 0.006(2) -0.029(3)
C16 0.099(3) 0.110(4) 0.072(3) 0.029(2) -0.016(2) 0.007(3)
C17 0.055(2) 0.108(3) 0.089(3) -0.016(2) 0.006(2) -0.024(2)
C18 0.0435(16) 0.0291(15) 0.0476(16) -0.0003(13) 0.0041(13) -0.0031(12)
C19 0.0450(17) 0.0412(17) 0.0457(16) 0.0045(14) 0.0038(13) -0.0056(13)
C20 0.060(2) 0.052(2) 0.067(2) 0.0155(17) 0.0188(17) -0.0014(17)
C21 0.071(2) 0.040(2) 0.095(3) 0.0171(19) 0.020(2) 0.0069(17)
C22 0.064(2) 0.043(2) 0.082(2) -0.0019(18) 0.0223(19) 0.0106(16)
C23 0.0487(17) 0.0369(17) 0.0575(18) -0.0033(14) 0.0128(15) 0.0025(14)
C24 0.0553(19) 0.0486(19) 0.0433(16) 0.0001(14) 0.0128(14) -0.0087(15)
C25 0.096(3) 0.114(4) 0.073(3) -0.033(2) 0.002(2) -0.019(3)
C26 0.068(2) 0.070(2) 0.082(2) 0.008(2) 0.034(2) -0.0052(19)
C27 0.063(2) 0.055(2) 0.062(2) -0.0016(16) 0.0259(18) 0.0041(17)
C28 0.067(3) 0.312(8) 0.071(3) 0.055(4) 0.003(2) -0.028(4)
C29 0.061(2) 0.144(4) 0.084(3) 0.009(3) 0.024(2) 0.009(3)

loop_
_atom_type_symbol
_atom_type_description
_atom_type_scat_dispersion_real
_atom_type_scat_dispersion_imag
_atom_type_scat_source
C C 0.0033 0.0016 'International Tables Vol C Tables 4.2.6.8 and 6.1.1.4'
H H 0.0000 0.0000 'International Tables Vol C Tables 4.2.6.8 and 6.1.1.4'
N N 0.0061 0.0033 'International Tables Vol C Tables 4.2.6.8 and 6.1.1.4'
Si Si 0.0817 0.0704 'International Tables Vol C Tables 4.2.6.8 and 6.1.1.4'

loop_
_geom_angle_atom_site_label_1
_geom_angle_atom_site_label_2
_geom_angle_atom_site_label_3
_geom_angle
C1 Si1 C2 113.38(12)
C1 Si1 C5 116.90(13)
C2 Si1 C5 100.31(12)
C8 Si2 C7 107.65(16)
C8 Si2 C6 107.34(19)
C7 Si2 C6 102.30(17)
C8 Si2 C5 113.34(14)
C7 Si2 C5 113.22(14)
C6 Si2 C5 112.24(14)
C10 Si3 C11 109.33(17)
C10 Si3 C9 106.53(18)
C11 Si3 C9 104.17(17)
C10 Si3 C5 112.12(13)
C11 Si3 C5 111.34(14)
C9 Si3 C5 112.94(14)
C12 Si4 C14 108.66(17)
C12 Si4 C13 106.01(16)
C14 Si4 C13 104.38(15)
C12 Si4 C2 111.41(14)
C14 Si4 C2 111.16(15)
C13 Si4 C2 114.78(13)
C15 Si5 C16 107.40(19)
C15 Si5 C17 103.88(17)
C16 Si5 C17 107.61(19)
C15 Si5 C2 112.31(15)
C16 Si5 C2 111.95(15)
C17 Si5 C2 113.18(14)
C1 N1 C18 146.3(3)
N1 C1 Si1 164.7(2)
C3 C2 Si5 111.83(18)
C3 C2 Si4 109.44(17)
Si5 C2 Si4 111.18(13)
C3 C2 Si1 101.18(17)
Si5 C2 Si1 107.86(13)
Si4 C2 Si1 115.00(14)
C4 C3 C2 112.2(2)
C3 C4 C5 112.2(2)
C4 C5 Si3 108.62(17)
C4 C5 Si2 110.86(18)
Si3 C5 Si2 111.04(14)
C4 C5 Si1 98.34(17)
Si3 C5 Si1 108.90(13)
Si2 C5 Si1 118.15(13)
C23 C18 N1 116.7(2)
C23 C18 C19 122.8(3)
N1 C18 C19 120.3(2)
C20 C19 C18 116.5(3)
C20 C19 C24 119.9(3)
C18 C19 C24 123.6(3)
C21 C20 C19 121.7(3)
C20 C21 C22 120.5(3)
C23 C22 C21 121.1(3)
C22 C23 C18 117.4(3)
C22 C23 C27 120.9(3)
C18 C23 C27 121.7(3)
C19 C24 C25 110.2(3)
C19 C24 C26 112.3(3)
C25 C24 C26 110.8(3)
C28 C27 C29 109.4(3)
C28 C27 C23 110.3(3)
C29 C27 C23 113.4(3)

loop_
_geom_bond_atom_site_label_1
_geom_bond_atom_site_label_2
_geom_bond_distance
Si1 C1 1.794(3)
Si1 C2 1.911(3)
Si1 C5 1.915(3)
Si2 C8 1.858(3)
Si2 C7 1.870(3)
Si2 C6 1.876(3)
Si2 C5 1.905(3)
Si3 C10 1.865(4)
Si3 C11 1.869(3)
Si3 C9 1.873(3)
Si3 C5 1.904(3)
Si4 C12 1.866(3)
Si4 C14 1.869(3)
Si4 C13 1.871(3)
Si4 C2 1.902(3)
Si5 C15 1.865(4)
Si5 C16 1.866(4)
Si5 C17 1.867(3)
Si5 C2 1.900(3)
N1 C1 1.203(3)
N1 C18 1.406(3)
C2 C3 1.568(4)
C3 C4 1.538(4)
C4 C5 1.572(4)
C18 C23 1.400(4)
C18 C19 1.412(4)
C19 C20 1.384(4)
C19 C24 1.509(4)
C20 C21 1.372(4)
C21 C22 1.381(4)
C22 C23 1.378(4)
C23 C27 1.518(4)
C24 C25 1.514(4)
C24 C26 1.528(4)
C27 C28 1.492(5)
C27 C29 1.509(4)

loop_
_cod_related_entry_id
_cod_related_entry_database
_cod_related_entry_code
1 ChemSpider 30660396
